data_4340259
loop_
_publ_author_name
'Costes, Jean-Pierre'
'Dahan, Fran\,coise'
'Wernsdorfer, Wolfgang'

_publ_section_title
;
 Heterodinuclear Cu-Tb single-molecule magnet.
;
_journal_issue 1
_journal_name_full 'Inorganic chemistry'
_journal_page_first 5
_journal_page_last 7
_journal_paper_doi 10.1021/ic050563h
_journal_volume 45
_journal_year 2006
_chemical_formula_sum 'C45 H65 La N2 O11 Zn'
_chemical_formula_weight 1014.27
_chemical_name_systematic
;
 ?
;
_space_group_IT_number 2
_symmetry_cell_setting triclinic
_symmetry_Int_Tables_number 2
_symmetry_space_group_name_Hall '-P 1'
_symmetry_space_group_name_H-M 'P -1'
_atom_sites_solution_hydrogens geom
_atom_sites_solution_primary direct
_atom_sites_solution_secondary difmap
_audit_creation_method SHELXL-97
_cell_angle_alpha 95.657(14)
_cell_angle_beta 94.185(15)
_cell_angle_gamma 93.312(14)
_cell_formula_units_Z 2
_cell_length_a 13.3566(16)
_cell_length_b 15.1124(18)
_cell_length_c 12.5630(15)
_cell_measurement_temperature 293(2)
_cell_volume 2511.4(5)
_computing_cell_refinement 'STOE-IPDS software (Stoe, 2.93, 1997)'
_computing_data_collection 'STOE-IPDS software (Stoe, 2.93, 1997)'
_computing_data_reduction 'XRED (Stoe, 1.08, 1996)'
_computing_molecular_graphics 'ZORTEP (Zsolnai, 1996)'
_computing_structure_refinement 'SHELXL-97 (Sheldrick, 1997)'
_computing_structure_solution 'SHELXS-97 (Sheldrick, 1990)'
_diffrn_ambient_temperature 293(2)
_diffrn_measured_fraction_theta_full 0.923
_diffrn_measured_fraction_theta_max 0.923
_diffrn_measurement_device_type STOE-IPDS
_diffrn_measurement_method 'Imaging Plate Detector System'
_diffrn_radiation_monochromator graphite
_diffrn_radiation_source 'fine-focus sealed tube'
_diffrn_radiation_type MoK\a
_diffrn_radiation_wavelength 0.71073
_diffrn_reflns_av_R_equivalents 0.0393
_diffrn_reflns_av_sigmaI/netI 0.0364
_diffrn_reflns_limit_h_max 16
_diffrn_reflns_limit_h_min -16
_diffrn_reflns_limit_k_max 18
_diffrn_reflns_limit_k_min -18
_diffrn_reflns_limit_l_max 15
_diffrn_reflns_limit_l_min -15
_diffrn_reflns_number 24665
_diffrn_reflns_theta_full 25.97
_diffrn_reflns_theta_max 25.97
_diffrn_reflns_theta_min 2.33
_exptl_absorpt_coefficient_mu 1.371
_exptl_absorpt_correction_T_max 0.7658
_exptl_absorpt_correction_T_min 0.4846
_exptl_absorpt_correction_type numerical
_exptl_absorpt_process_details 'X-SHAPE (Stoe & Cie, 1996)'
_exptl_crystal_colour Colorless
_exptl_crystal_density_diffrn 1.341
_exptl_crystal_density_method 'not measured'
_exptl_crystal_description Parallelepiped
_exptl_crystal_F_000 1048
_exptl_crystal_size_max 0.50
_exptl_crystal_size_mid 0.30
_exptl_crystal_size_min 0.25
_refine_diff_density_max 0.539
_refine_diff_density_min -0.393
_refine_diff_density_rms 0.055
_refine_ls_extinction_method none
_refine_ls_goodness_of_fit_ref 1.043
_refine_ls_hydrogen_treatment mixed
_refine_ls_matrix_type full
_refine_ls_number_parameters 568
_refine_ls_number_reflns 9110
_refine_ls_number_restraints 0
_refine_ls_restrained_S_all 1.043
_refine_ls_R_factor_all 0.0459
_refine_ls_R_factor_gt 0.0360
_refine_ls_shift/su_max 0.032
_refine_ls_shift/su_mean 0.003
_refine_ls_structure_factor_coef Fsqd
_refine_ls_weighting_details 'calc w=1/[\s^2^(Fo^2^)+(0.0432P)^2^+0.3609P] where P=(Fo^2^+2Fc^2^)/3'
_refine_ls_weighting_scheme calc
_refine_ls_wR_factor_gt 0.0735
_refine_ls_wR_factor_ref 0.0765
_reflns_number_gt 6842
_reflns_number_total 9110
_reflns_threshold_expression >2sigma(I)
_cod_data_source_file ic050563hsi20050412_040739.cif
_cod_data_source_block (3)
_cod_depositor_comments
;
The following automatic conversions were performed:

'_symmetry_cell_setting' value 'Triclinic' changed to 'triclinic'
according to
/usr/data/users/saulius/automatic-downloads/retrospective/ACS/lib/dictionaries/cif_core.dic
dictionary named 'cif_core.dic' version 2.4.2 from
2011-04-26.

'_exptl_absorpt_correction_type' value 'Numerical'
changed to 'numerical' according to
/usr/data/users/saulius/automatic-downloads/retrospective/ACS/lib/dictionaries/cif_core.dic
dictionary named 'cif_core.dic' version 2.4.2 from 2011-04-26.

Automatic conversion script
Id: cif_fix_values 2281 2013-09-26 08:29:07Z andrius 
;
_cod_database_code 4340259

loop_
_symmetry_equiv_pos_as_xyz
'x, y, z'
'-x, -y, -z'

loop_
_atom_site_label
_atom_site_type_symbol
_atom_site_fract_x
_atom_site_fract_y
_atom_site_fract_z
_atom_site_U_iso_or_equiv
_atom_site_adp_type
_atom_site_occupancy
_atom_site_symmetry_multiplicity
_atom_site_calc_flag
_atom_site_refinement_flags
_atom_site_disorder_assembly
_atom_site_disorder_group
La La 0.736790(17) 0.250461(14) 0.694299(15) 0.04889(8) Uani 1 1 d . . .
Zn Zn 0.53351(3) 0.28534(3) 0.49955(3) 0.05102(11) Uani 1 1 d . . .
O1 O 0.6126(2) 0.18082(14) 0.54344(18) 0.0555(6) Uani 1 1 d . . .
O2 O 0.6623(2) 0.35564(16) 0.56865(19) 0.0572(6) Uani 1 1 d . . .
O3 O 0.7399(2) 0.07724(17) 0.6237(2) 0.0685(8) Uani 1 1 d . . .
O4 O 0.8335(2) 0.40730(18) 0.6716(2) 0.0666(7) Uani 1 1 d . . .
N1 N 0.4496(2) 0.1967(2) 0.3854(2) 0.0584(8) Uani 1 1 d . . .
N2 N 0.5127(3) 0.3880(2) 0.4024(2) 0.0606(8) Uani 1 1 d . . .
C1 C 0.6149(3) 0.1011(2) 0.4911(3) 0.0507(8) Uani 1 1 d . . .
C2 C 0.6846(3) 0.0433(2) 0.5297(3) 0.0545(9) Uani 1 1 d . . .
C3 C 0.6938(3) -0.0402(2) 0.4780(3) 0.0674(11) Uani 1 1 d . . .
H3 H 0.7421 -0.0764 0.5038 0.074 Uiso 1 1 calc R . .
C4 C 0.6312(4) -0.0699(3) 0.3877(3) 0.0708(12) Uani 1 1 d . . .
H4 H 0.6378 -0.1261 0.3524 0.078 Uiso 1 1 calc R . .
C5 C 0.5610(4) -0.0183(3) 0.3507(3) 0.0685(11) Uani 1 1 d . . .
H5 H 0.5176 -0.0402 0.2915 0.075 Uiso 1 1 calc R . .
C6 C 0.5513(3) 0.0691(2) 0.3998(3) 0.0565(9) Uani 1 1 d . . .
C7 C 0.4697(3) 0.1167(3) 0.3576(3) 0.0601(10) Uani 1 1 d . . .
H7 H 0.4265 0.0854 0.3035 0.066 Uiso 1 1 calc R . .
C8 C 0.8169(4) 0.0255(3) 0.6635(4) 0.0824(14) Uani 1 1 d . . .
H8A H 0.8491 0.0555 0.7290 0.091 Uiso 1 1 calc R . .
H8B H 0.8656 0.0175 0.6114 0.091 Uiso 1 1 calc R . .
H8C H 0.7880 -0.0316 0.6769 0.091 Uiso 1 1 calc R . .
C9 C 0.3581(3) 0.2279(3) 0.3352(3) 0.0710(11) Uani 1 1 d . . .
H9A H 0.3132 0.2431 0.3905 0.078 Uiso 1 1 calc R . .
H9B H 0.3247 0.1794 0.2867 0.078 Uiso 1 1 calc R . .
C10 C 0.3751(3) 0.3090(3) 0.2722(3) 0.0675(11) Uani 1 1 d . . .
C11 C 0.4120(3) 0.3920(3) 0.3468(3) 0.0704(12) Uani 1 1 d . . .
H11A H 0.4131 0.4428 0.3053 0.077 Uiso 1 1 calc R . .
H11B H 0.3639 0.4020 0.4003 0.077 Uiso 1 1 calc R . .
C12 C 0.4491(4) 0.2893(4) 0.1869(3) 0.0893(15) Uani 1 1 d . . .
H12A H 0.5130 0.2779 0.2211 0.098 Uiso 1 1 calc R . .
H12B H 0.4570 0.3396 0.1465 0.098 Uiso 1 1 calc R . .
H12C H 0.4237 0.2379 0.1395 0.098 Uiso 1 1 calc R . .
C13 C 0.2728(4) 0.3272(4) 0.2203(4) 0.0965(16) Uani 1 1 d . . .
H13A H 0.2472 0.2764 0.1721 0.106 Uiso 1 1 calc R . .
H13B H 0.2795 0.3784 0.1813 0.106 Uiso 1 1 calc R . .
H13C H 0.2271 0.3382 0.2750 0.106 Uiso 1 1 calc R . .
C14 C 0.7134(3) 0.4201(2) 0.5300(3) 0.0525(9) Uani 1 1 d . . .
C15 C 0.8077(3) 0.4497(2) 0.5812(3) 0.0595(10) Uani 1 1 d . . .
C16 C 0.8679(4) 0.5169(3) 0.5450(4) 0.0771(13) Uani 1 1 d . . .
H16 H 0.9309 0.5345 0.5794 0.085 Uiso 1 1 calc R . .
C17 C 0.8319(5) 0.5568(3) 0.4569(4) 0.0907(16) Uani 1 1 d . . .
H17 H 0.8722 0.6006 0.4306 0.100 Uiso 1 1 calc R . .
C18 C 0.7397(4) 0.5335(3) 0.4084(3) 0.0781(14) Uani 1 1 d . . .
H18 H 0.7161 0.5635 0.3514 0.086 Uiso 1 1 calc R . .
C19 C 0.6787(3) 0.4648(2) 0.4425(3) 0.0586(10) Uani 1 1 d . . .
C20 C 0.5794(4) 0.4497(3) 0.3901(3) 0.0599(10) Uani 1 1 d . . .
H20 H 0.5612 0.4895 0.3413 0.066 Uiso 1 1 calc R . .
C21 C 0.9236(3) 0.4411(3) 0.7355(4) 0.0781(13) Uani 1 1 d . . .
H21A H 0.9336 0.4068 0.7953 0.086 Uiso 1 1 calc R . .
H21B H 0.9175 0.5023 0.7614 0.086 Uiso 1 1 calc R . .
H21C H 0.9801 0.4369 0.6926 0.086 Uiso 1 1 calc R . .
O5 O 0.7196(2) 0.15785(17) 0.8432(2) 0.0693(8) Uani 1 1 d . . .
O6 O 0.7573(2) 0.34306(17) 0.86589(19) 0.0685(8) Uani 1 1 d . . .
C22 C 0.7203(4) 0.1707(3) 0.9437(3) 0.0708(11) Uani 1 1 d . . .
C23 C 0.7361(4) 0.2529(3) 1.0026(3) 0.0879(15) Uani 1 1 d . . .
H23 H 0.7365 0.2537 1.0767 0.097 Uiso 1 1 calc R . .
C24 C 0.7513(3) 0.3341(3) 0.9627(3) 0.0678(11) Uani 1 1 d . . .
C25 C 0.7042(5) 0.0866(4) 1.0012(4) 0.0977(17) Uani 1 1 d . . .
C26 C 0.8150(6) 0.0612(5) 1.0283(6) 0.146(3) Uani 1 1 d . . .
H26A H 0.8503 0.1080 1.0761 0.160 Uiso 1 1 calc R . .
H26B H 0.8486 0.0532 0.9633 0.160 Uiso 1 1 calc R . .
H26C H 0.8137 0.0068 1.0619 0.160 Uiso 1 1 calc R . .
C27 C 0.6633(6) 0.0996(4) 1.1054(5) 0.126(2) Uani 1 1 d . . .
H27A H 0.6957 0.1522 1.1454 0.139 Uiso 1 1 calc R . .
H27B H 0.6751 0.0489 1.1439 0.139 Uiso 1 1 calc R . .
H27C H 0.5923 0.1063 1.0956 0.139 Uiso 1 1 calc R . .
C28 C 0.6622(7) 0.0109(4) 0.9294(5) 0.144(3) Uani 1 1 d . . .
H28A H 0.6932 0.0101 0.8628 0.159 Uiso 1 1 calc R . .
H28B H 0.5910 0.0153 0.9164 0.159 Uiso 1 1 calc R . .
H28C H 0.6746 -0.0430 0.9614 0.159 Uiso 1 1 calc R . .
C29 C 0.7664(5) 0.4204(3) 1.0399(3) 0.0963(18) Uani 1 1 d . . .
C30 C 0.7034(6) 0.4162(4) 1.1341(5) 0.144(3) Uani 1 1 d . . .
H30A H 0.7207 0.3664 1.1719 0.158 Uiso 1 1 calc R . .
H30B H 0.6335 0.4093 1.1089 0.158 Uiso 1 1 calc R . .
H30C H 0.7159 0.4702 1.1814 0.158 Uiso 1 1 calc R . .
C31 C 0.7469(6) 0.4988(4) 0.9811(5) 0.132(3) Uani 1 1 d . . .
H31A H 0.7884 0.4990 0.9219 0.145 Uiso 1 1 calc R . .
H31B H 0.7623 0.5523 1.0287 0.145 Uiso 1 1 calc R . .
H31C H 0.6774 0.4957 0.9547 0.145 Uiso 1 1 calc R . .
C32 C 0.8789(5) 0.4255(5) 1.0840(6) 0.143(3) Uani 1 1 d . . .
H32A H 0.9212 0.4283 1.0256 0.157 Uiso 1 1 calc R . .
H32B H 0.8919 0.3735 1.1196 0.157 Uiso 1 1 calc R . .
H32C H 0.8931 0.4778 1.1340 0.157 Uiso 1 1 calc R . .
O7 O 0.8431(2) 0.2311(2) 0.54147(19) 0.0682(7) Uani 1 1 d . . .
O8 O 0.9119(2) 0.22841(18) 0.75169(19) 0.0622(7) Uani 1 1 d . . .
C33 C 0.9318(4) 0.2171(3) 0.5239(3) 0.0638(10) Uani 1 1 d . . .
C34 C 1.0082(4) 0.2123(3) 0.6042(3) 0.0738(12) Uani 1 1 d . . .
H34 H 1.0729 0.2056 0.5832 0.081 Uiso 1 1 calc R . .
C35 C 0.9953(3) 0.2168(3) 0.7123(3) 0.0652(11) Uani 1 1 d . A .
C36 C 0.9489(4) 0.2021(3) 0.4043(3) 0.0789(13) Uani 1 1 d . . .
C37 C 0.8991(5) 0.2693(4) 0.3457(4) 0.114(2) Uani 1 1 d . . .
H37A H 0.8292 0.2678 0.3588 0.125 Uiso 1 1 calc R . .
H37B H 0.9056 0.2564 0.2702 0.125 Uiso 1 1 calc R . .
H37C H 0.9303 0.3273 0.3698 0.125 Uiso 1 1 calc R . .
C38 C 0.9117(5) 0.1092(4) 0.3659(4) 0.117(2) Uani 1 1 d . . .
H38A H 0.9485 0.0686 0.4052 0.129 Uiso 1 1 calc R . .
H38B H 0.9210 0.0976 0.2908 0.129 Uiso 1 1 calc R . .
H38C H 0.8414 0.1012 0.3767 0.129 Uiso 1 1 calc R . .
C39 C 1.0637(5) 0.2087(5) 0.3850(5) 0.124(2) Uani 1 1 d . . .
H39A H 1.0972 0.1645 0.4213 0.137 Uiso 1 1 calc R . .
H39B H 1.0926 0.2669 0.4123 0.137 Uiso 1 1 calc R . .
H39C H 1.0715 0.1988 0.3095 0.137 Uiso 1 1 calc R . .
C40 C 1.0858(3) 0.2086(3) 0.7950(4) 0.0838(14) Uani 1 1 d . . .
C41 C 1.1682(9) 0.1603(10) 0.7469(11) 0.118(5) Uani 0.50 1 d P A 1
H41A H 1.1399 0.1102 0.6990 0.130 Uiso 0.50 1 calc PR A 1
H41B H 1.2111 0.1398 0.8028 0.130 Uiso 0.50 1 calc PR A 1
H41C H 1.2068 0.1998 0.7078 0.130 Uiso 0.50 1 calc PR A 1
C42 C 1.0424(9) 0.1398(11) 0.8735(11) 0.134(5) Uani 0.50 1 d P A 1
H42A H 1.0254 0.0827 0.8335 0.147 Uiso 0.50 1 calc PR A 1
H42B H 0.9833 0.1620 0.9031 0.147 Uiso 0.50 1 calc PR A 1
H42C H 1.0925 0.1336 0.9306 0.147 Uiso 0.50 1 calc PR A 1
C43 C 1.1114(10) 0.2932(7) 0.8549(11) 0.110(4) Uani 0.50 1 d P A 1
H43A H 1.0511 0.3227 0.8683 0.121 Uiso 0.50 1 calc PR A 1
H43B H 1.1533 0.3290 0.8146 0.121 Uiso 0.50 1 calc PR A 1
H43C H 1.1470 0.2848 0.9219 0.121 Uiso 0.50 1 calc PR A 1
C41' C 1.1747(7) 0.2776(9) 0.7718(10) 0.115(4) Uani 0.50 1 d P A 2
H41D H 1.1519 0.3368 0.7778 0.127 Uiso 0.50 1 calc PR A 2
H41E H 1.1945 0.2628 0.7006 0.127 Uiso 0.50 1 calc PR A 2
H41F H 1.2311 0.2746 0.8229 0.127 Uiso 0.50 1 calc PR A 2
C42' C 1.0592(9) 0.2433(12) 0.9052(7) 0.118(5) Uani 0.50 1 d P A 2
H42D H 1.0352 0.3017 0.9032 0.129 Uiso 0.50 1 calc PR A 2
H42E H 1.1179 0.2461 0.9547 0.129 Uiso 0.50 1 calc PR A 2
H42F H 1.0078 0.2040 0.9281 0.129 Uiso 0.50 1 calc PR A 2
C43' C 1.1204(13) 0.1187(7) 0.7821(13) 0.139(8) Uani 0.50 1 d P A 2
H43D H 1.1362 0.1046 0.7093 0.153 Uiso 0.50 1 calc PR A 2
H43E H 1.0684 0.0770 0.7989 0.153 Uiso 0.50 1 calc PR A 2
H43F H 1.1794 0.1155 0.8297 0.153 Uiso 0.50 1 calc PR A 2
O9 O 0.5599(3) 0.2748(3) 0.7457(3) 0.0953(11) Uani 1 1 d . . .
C44 C 0.4785(4) 0.3003(4) 0.7084(4) 0.0916(15) Uani 1 1 d . . .
O10 O 0.4234(3) 0.31020(17) 0.61422(18) 0.0796(10) Uani 1 1 d . . .
O11 O 0.4120(3) 0.3206(3) 0.7804(3) 0.1282(16) Uani 1 1 d . . .
C45 C 0.4489(5) 0.3027(5) 0.8874(5) 0.138(3) Uani 1 1 d . . .
H45A H 0.3995 0.3174 0.9369 0.151 Uiso 1 1 calc R . .
H45B H 0.5102 0.3383 0.9089 0.151 Uiso 1 1 calc R . .
H45C H 0.4612 0.2408 0.8870 0.151 Uiso 1 1 calc R . .

loop_
_atom_site_aniso_label
_atom_site_aniso_U_11
_atom_site_aniso_U_22
_atom_site_aniso_U_33
_atom_site_aniso_U_23
_atom_site_aniso_U_13
_atom_site_aniso_U_12
La 0.05115(14) 0.04437(12) 0.04986(11) 0.00190(8) -0.00010(8) 0.00238(9)
Zn 0.0578(3) 0.0460(2) 0.0495(2) 0.00629(16) 0.00524(18) 0.0024(2)
O1 0.0648(17) 0.0363(12) 0.0630(14) -0.0024(10) -0.0015(12) 0.0029(12)
O2 0.0640(18) 0.0435(13) 0.0638(14) 0.0113(11) 0.0003(12) -0.0040(13)
O3 0.076(2) 0.0505(15) 0.0763(16) 0.0005(12) -0.0076(14) 0.0121(15)
O4 0.0616(18) 0.0585(16) 0.0759(16) 0.0032(13) -0.0048(13) -0.0100(14)
N1 0.056(2) 0.059(2) 0.0589(17) 0.0075(14) 0.0038(14) -0.0052(17)
N2 0.077(2) 0.0518(18) 0.0527(16) 0.0061(13) 0.0039(15) 0.0058(19)
C1 0.052(2) 0.0397(18) 0.0600(19) 0.0012(15) 0.0127(16) -0.0077(17)
C2 0.057(2) 0.0410(19) 0.066(2) 0.0060(16) 0.0098(17) -0.0023(18)
C3 0.076(3) 0.040(2) 0.088(3) 0.0021(18) 0.025(2) 0.006(2)
C4 0.081(3) 0.045(2) 0.084(3) -0.0124(19) 0.020(2) -0.002(2)
C5 0.077(3) 0.055(2) 0.069(2) -0.0140(19) 0.013(2) -0.009(2)
C6 0.060(3) 0.049(2) 0.058(2) -0.0025(16) 0.0122(17) -0.0044(19)
C7 0.063(3) 0.061(2) 0.0541(19) -0.0015(17) 0.0059(18) -0.007(2)
C8 0.085(4) 0.054(2) 0.109(3) 0.013(2) -0.012(3) 0.015(2)
C9 0.060(3) 0.078(3) 0.073(2) 0.015(2) -0.008(2) -0.007(2)
C10 0.067(3) 0.078(3) 0.057(2) 0.0138(19) -0.0026(19) -0.001(2)
C11 0.072(3) 0.074(3) 0.069(2) 0.022(2) 0.000(2) 0.018(2)
C12 0.097(4) 0.114(4) 0.054(2) 0.001(2) 0.009(2) -0.003(3)
C13 0.080(4) 0.121(4) 0.092(3) 0.035(3) -0.012(3) 0.011(3)
C14 0.065(3) 0.0374(18) 0.0552(19) -0.0003(15) 0.0161(17) -0.0029(18)
C15 0.072(3) 0.046(2) 0.060(2) -0.0023(16) 0.0173(19) -0.002(2)
C16 0.081(3) 0.067(3) 0.079(3) -0.010(2) 0.024(2) -0.023(3)
C17 0.113(5) 0.082(3) 0.075(3) 0.009(2) 0.029(3) -0.038(3)
C18 0.115(4) 0.060(3) 0.057(2) 0.0056(19) 0.014(2) -0.014(3)
C19 0.079(3) 0.047(2) 0.0505(18) 0.0018(15) 0.0192(19) -0.003(2)
C20 0.084(3) 0.048(2) 0.0477(18) 0.0071(15) 0.0077(19) -0.002(2)
C21 0.064(3) 0.072(3) 0.094(3) 0.003(2) -0.004(2) -0.010(2)
O5 0.090(2) 0.0583(16) 0.0602(15) 0.0145(12) 0.0058(14) -0.0082(16)
O6 0.088(2) 0.0601(16) 0.0539(14) -0.0042(12) 0.0054(13) -0.0042(16)
C22 0.070(3) 0.074(3) 0.067(2) 0.014(2) 0.001(2) -0.007(2)
C23 0.124(5) 0.080(3) 0.055(2) 0.006(2) 0.006(2) -0.023(3)
C24 0.075(3) 0.068(3) 0.057(2) -0.0026(18) 0.0041(19) -0.012(2)
C25 0.136(5) 0.082(3) 0.077(3) 0.028(3) 0.004(3) -0.009(4)
C26 0.148(7) 0.121(6) 0.180(7) 0.056(5) 0.022(6) 0.027(5)
C27 0.150(7) 0.121(5) 0.111(4) 0.034(4) 0.029(4) -0.029(5)
C28 0.198(9) 0.108(5) 0.122(5) 0.025(4) 0.015(5) -0.044(5)
C29 0.151(6) 0.077(3) 0.055(2) -0.012(2) 0.010(3) -0.017(3)
C30 0.179(8) 0.130(5) 0.119(5) -0.029(4) 0.071(5) -0.026(5)
C31 0.191(8) 0.085(4) 0.115(4) -0.017(3) 0.005(5) 0.017(4)
C32 0.116(6) 0.121(5) 0.175(7) -0.019(5) -0.037(5) -0.026(5)
O7 0.067(2) 0.0815(19) 0.0549(14) 0.0005(13) 0.0046(13) 0.0101(16)
O8 0.0510(17) 0.0719(17) 0.0625(14) 0.0045(12) -0.0010(12) 0.0065(14)
C33 0.068(3) 0.052(2) 0.070(2) -0.0028(18) 0.017(2) 0.001(2)
C34 0.062(3) 0.082(3) 0.078(3) 0.001(2) 0.017(2) 0.010(2)
C35 0.062(3) 0.057(2) 0.076(3) 0.0051(19) -0.001(2) 0.008(2)
C36 0.098(4) 0.071(3) 0.068(2) 0.001(2) 0.028(2) -0.004(3)
C37 0.147(6) 0.116(5) 0.087(3) 0.025(3) 0.034(4) 0.029(4)
C38 0.151(6) 0.107(4) 0.085(3) -0.026(3) 0.020(3) -0.021(4)
C39 0.118(5) 0.153(6) 0.101(4) -0.014(4) 0.049(4) -0.003(5)
C40 0.048(3) 0.102(4) 0.099(3) 0.010(3) -0.013(2) 0.005(3)
C41 0.081(10) 0.131(13) 0.141(12) -0.001(10) -0.023(8) 0.055(10)
C42 0.094(10) 0.205(17) 0.114(9) 0.083(11) -0.019(8) 0.028(11)
C43 0.091(10) 0.098(9) 0.128(10) -0.030(8) -0.029(8) 0.014(8)
C41' 0.059(7) 0.154(12) 0.130(10) 0.030(9) -0.020(7) -0.019(8)
C42' 0.088(10) 0.186(16) 0.073(7) 0.010(8) -0.030(6) 0.014(10)
C43' 0.158(19) 0.095(10) 0.163(15) 0.052(9) -0.050(13) 0.019(11)
O9 0.064(2) 0.132(3) 0.088(2) -0.004(2) 0.0025(17) 0.024(2)
C44 0.082(4) 0.093(4) 0.103(4) 0.007(3) 0.037(3) -0.001(3)
O10 0.156(3) 0.0512(15) 0.0383(12) 0.0158(11) 0.0247(15) 0.0216(18)
O11 0.097(3) 0.192(5) 0.100(3) 0.011(3) 0.026(2) 0.038(3)
C45 0.115(5) 0.205(8) 0.094(4) 0.019(4) 0.009(4) 0.013(5)

loop_
_atom_type_symbol
_atom_type_description
_atom_type_scat_dispersion_real
_atom_type_scat_dispersion_imag
_atom_type_scat_source
C C 0.0033 0.0016 'International Tables Vol C Tables 4.2.6.8 and 6.1.1.4'
H H 0.0000 0.0000 'International Tables Vol C Tables 4.2.6.8 and 6.1.1.4'
N N 0.0061 0.0033 'International Tables Vol C Tables 4.2.6.8 and 6.1.1.4'
O O 0.0106 0.0060 'International Tables Vol C Tables 4.2.6.8 and 6.1.1.4'
Zn Zn 0.2839 1.4301 'International Tables Vol C Tables 4.2.6.8 and 6.1.1.4'
La La -0.2871 2.4523 'International Tables Vol C Tables 4.2.6.8 and 6.1.1.4'

loop_
_geom_angle_atom_site_label_1
_geom_angle_atom_site_label_2
_geom_angle_atom_site_label_3
_geom_angle
O6 La O8 79.06(9)
O6 La O5 69.64(9)
O8 La O5 77.37(10)
O6 La O7 133.12(10)
O8 La O7 67.56(9)
O5 La O7 129.01(10)
O6 La O1 145.36(10)
O8 La O1 134.79(8)
O5 La O1 105.97(9)
O7 La O1 77.46(9)
O6 La O9 74.65(10)
O8 La O9 148.21(10)
O5 La O9 76.96(12)
O7 La O9 144.23(10)
O1 La O9 70.98(9)
O6 La O2 102.36(8)
O8 La O2 130.89(9)
O5 La O2 149.94(10)
O7 La O2 78.22(9)
O1 La O2 63.52(8)
O9 La O2 72.99(11)
O6 La O3 137.61(9)
O8 La O3 81.32(9)
O5 La O3 69.58(9)
O7 La O3 69.52(10)
O1 La O3 59.59(8)
O9 La O3 106.66(11)
O2 La O3 118.79(8)
O6 La O4 69.89(9)
O8 La O4 76.50(9)
O5 La O4 135.01(8)
O7 La O4 70.96(9)
O1 La O4 118.45(8)
O9 La O4 109.98(11)
O2 La O4 59.20(8)
O3 La O4 139.66(9)
O6 La Zn 119.66(7)
O8 La Zn 154.18(6)
O5 La Zn 124.25(7)
O7 La Zn 86.80(6)
O1 La Zn 33.33(5)
O9 La Zn 57.52(8)
O2 La Zn 33.60(6)
O3 La Zn 92.89(6)
O4 La Zn 92.76(6)
O1 Zn O2 81.11(10)
O1 Zn N1 88.30(11)
O2 Zn N1 155.11(12)
O1 Zn N2 150.22(12)
O2 Zn N2 88.14(12)
N1 Zn N2 90.11(12)
O1 Zn O10 107.91(10)
O2 Zn O10 104.33(11)
N1 Zn O10 100.34(13)
N2 Zn O10 101.63(11)
O1 Zn La 42.74(6)
O2 Zn La 43.13(7)
N1 Zn La 131.03(9)
N2 Zn La 131.08(10)
O10 Zn La 95.95(8)
C1 O1 Zn 128.0(2)
C1 O1 La 126.5(2)
Zn O1 La 103.93(9)
C14 O2 Zn 127.3(2)
C14 O2 La 124.8(2)
Zn O2 La 103.26(10)
C2 O3 C8 117.4(3)
C2 O3 La 120.0(2)
C8 O3 La 120.5(2)
C15 O4 C21 117.0(3)
C15 O4 La 118.5(2)
C21 O4 La 123.2(3)
C7 N1 C9 117.1(3)
C7 N1 Zn 125.7(3)
C9 N1 Zn 117.2(3)
C20 N2 C11 117.4(3)
C20 N2 Zn 125.1(3)
C11 N2 Zn 117.5(3)
O1 C1 C6 124.4(3)
O1 C1 C2 118.1(3)
C6 C1 C2 117.4(3)
O3 C2 C3 124.2(4)
O3 C2 C1 114.1(3)
C3 C2 C1 121.7(4)
C4 C3 C2 119.8(4)
C4 C3 H3 120.1
C2 C3 H3 120.1
C5 C4 C3 120.3(4)
C5 C4 H4 119.8
C3 C4 H4 119.8
C4 C5 C6 121.5(4)
C4 C5 H5 119.3
C6 C5 H5 119.3
C1 C6 C5 119.1(4)
C1 C6 C7 123.8(3)
C5 C6 C7 116.8(3)
N1 C7 C6 127.6(4)
N1 C7 H7 116.2
C6 C7 H7 116.2
O3 C8 H8A 109.5
O3 C8 H8B 109.5
H8A C8 H8B 109.5
O3 C8 H8C 109.5
H8A C8 H8C 109.5
H8B C8 H8C 109.5
N1 C9 C10 114.6(4)
N1 C9 H9A 108.6
C10 C9 H9A 108.6
N1 C9 H9B 108.6
C10 C9 H9B 108.6
H9A C9 H9B 107.6
C12 C10 C11 110.7(4)
C12 C10 C13 110.7(4)
C11 C10 C13 106.9(4)
C12 C10 C9 110.4(4)
C11 C10 C9 111.4(3)
C13 C10 C9 106.6(4)
N2 C11 C10 114.9(3)
N2 C11 H11A 108.5
C10 C11 H11A 108.5
N2 C11 H11B 108.5
C10 C11 H11B 108.5
H11A C11 H11B 107.5
C10 C12 H12A 109.5
C10 C12 H12B 109.5
H12A C12 H12B 109.5
C10 C12 H12C 109.5
H12A C12 H12C 109.5
H12B C12 H12C 109.5
C10 C13 H13A 109.5
C10 C13 H13B 109.5
H13A C13 H13B 109.5
C10 C13 H13C 109.5
H13A C13 H13C 109.5
H13B C13 H13C 109.5
O2 C14 C19 124.7(4)
O2 C14 C15 118.2(3)
C19 C14 C15 117.0(4)
C16 C15 O4 123.9(4)
C16 C15 C14 122.3(4)
O4 C15 C14 113.8(3)
C15 C16 C17 118.5(5)
C15 C16 H16 120.8
C17 C16 H16 120.8
C18 C17 C16 121.3(5)
C18 C17 H17 119.4
C16 C17 H17 119.4
C17 C18 C19 121.0(4)
C17 C18 H18 119.5
C19 C18 H18 119.5
C18 C19 C14 119.8(4)
C18 C19 C20 116.3(4)
C14 C19 C20 123.6(4)
N2 C20 C19 127.9(4)
N2 C20 H20 116.1
C19 C20 H20 116.1
O4 C21 H21A 109.5
O4 C21 H21B 109.5
H21A C21 H21B 109.5
O4 C21 H21C 109.5
H21A C21 H21C 109.5
H21B C21 H21C 109.5
C22 O5 La 136.6(3)
C24 O6 La 138.3(3)
O5 C22 C23 124.6(4)
O5 C22 C25 115.5(4)
C23 C22 C25 119.9(4)
C24 C23 C22 126.7(4)
C24 C23 H23 116.7
C22 C23 H23 116.7
O6 C24 C23 123.9(4)
O6 C24 C29 115.9(4)
C23 C24 C29 120.1(4)
C28 C25 C27 116.8(6)
C28 C25 C26 102.6(6)
C27 C25 C26 103.9(5)
C28 C25 C22 112.6(4)
C27 C25 C22 115.9(5)
C26 C25 C22 102.4(5)
C25 C26 H26A 109.5
C25 C26 H26B 109.5
H26A C26 H26B 109.5
C25 C26 H26C 109.5
H26A C26 H26C 109.5
H26B C26 H26C 109.5
C25 C27 H27A 109.5
C25 C27 H27B 109.5
H27A C27 H27B 109.5
C25 C27 H27C 109.5
H27A C27 H27C 109.5
H27B C27 H27C 109.5
C25 C28 H28A 109.5
C25 C28 H28B 109.5
H28A C28 H28B 109.5
C25 C28 H28C 109.5
H28A C28 H28C 109.5
H28B C28 H28C 109.5
C31 C29 C30 112.1(5)
C31 C29 C32 109.7(5)
C30 C29 C32 107.5(5)
C31 C29 C24 110.3(4)
C30 C29 C24 111.6(5)
C32 C29 C24 105.3(5)
C29 C30 H30A 109.5
C29 C30 H30B 109.5
H30A C30 H30B 109.5
C29 C30 H30C 109.5
H30A C30 H30C 109.5
H30B C30 H30C 109.5
C29 C31 H31A 109.5
C29 C31 H31B 109.5
H31A C31 H31B 109.5
C29 C31 H31C 109.5
H31A C31 H31C 109.5
H31B C31 H31C 109.5
C29 C32 H32A 109.5
C29 C32 H32B 109.5
H32A C32 H32B 109.5
C29 C32 H32C 109.5
H32A C32 H32C 109.5
H32B C32 H32C 109.5
C33 O7 La 139.6(3)
C35 O8 La 140.0(2)
O7 C33 C34 123.9(4)
O7 C33 C36 113.6(4)
C34 C33 C36 122.5(4)
C35 C34 C33 125.0(4)
C35 C34 H34 117.5
C33 C34 H34 117.5
O8 C35 C34 123.9(4)
O8 C35 C40 115.4(4)
C34 C35 C40 120.7(4)
C37 C36 C38 113.4(5)
C37 C36 C33 110.1(4)
C38 C36 C33 107.3(4)
C37 C36 C39 108.2(5)
C38 C36 C39 106.0(5)
C33 C36 C39 111.8(4)
C36 C37 H37A 109.5
C36 C37 H37B 109.5
H37A C37 H37B 109.5
C36 C37 H37C 109.5
H37A C37 H37C 109.5
H37B C37 H37C 109.5
C36 C38 H38A 109.5
C36 C38 H38B 109.5
H38A C38 H38B 109.5
C36 C38 H38C 109.5
H38A C38 H38C 109.5
H38B C38 H38C 109.5
C36 C39 H39A 109.5
C36 C39 H39B 109.5
H39A C39 H39B 109.5
C36 C39 H39C 109.5
H39A C39 H39C 109.5
H39B C39 H39C 109.5
C43 C40 C43' 140.6(8)
C43 C40 C41 117.9(8)
C43' C40 C41 40.7(7)
C43 C40 C42' 50.2(7)
C43' C40 C42' 117.1(8)
C41 C40 C42' 137.6(7)
C43 C40 C35 109.3(6)
C43' C40 C35 110.0(7)
C41 C40 C35 112.6(6)
C42' C40 C35 109.3(5)
C43 C40 C41' 54.8(7)
C43' C40 C41' 108.9(8)
C41 C40 C41' 69.7(8)
C42' C40 C41' 103.2(7)
C35 C40 C41' 107.9(5)
C43 C40 C42 109.4(8)
C43' C40 C42 63.7(8)
C41 C40 C42 102.8(8)
C42' C40 C42 60.5(7)
C35 C40 C42 103.8(5)
C41' C40 C42 147.9(6)
C40 C41 H41A 109.5
C40 C41 H41B 109.5
H41A C41 H41B 109.5
C40 C41 H41C 109.4
H41A C41 H41C 109.5
H41B C41 H41C 109.5
C40 C42 H42A 109.4
C40 C42 H42B 109.5
H42A C42 H42B 109.5
C40 C42 H42C 109.5
H42A C42 H42C 109.5
H42B C42 H42C 109.5
C40 C43 H43A 109.5
C40 C43 H43B 109.5
H43A C43 H43B 109.5
C40 C43 H43C 109.5
H43A C43 H43C 109.5
H43B C43 H43C 109.5
C40 C41' H41D 109.4
C40 C41' H41E 109.5
H41D C41' H41E 109.5
C40 C41' H41F 109.5
H41D C41' H41F 109.5
H41E C41' H41F 109.5
C40 C42' H42D 109.5
C40 C42' H42E 109.5
H42D C42' H42E 109.5
C40 C42' H42F 109.4
H42D C42' H42F 109.5
H42E C42' H42F 109.5
C40 C43' H43D 109.4
C40 C43' H43E 109.5
H43D C43' H43E 109.5
C40 C43' H43F 109.5
H43D C43' H43F 109.5
H43E C43' H43F 109.5
C44 O9 La 140.6(3)
O9 C44 O10 143.1(5)
O9 C44 O11 115.5(5)
O10 C44 O11 101.1(5)
C44 O10 Zn 101.0(3)
C44 O11 C45 111.4(5)
O11 C45 H45A 109.5
O11 C45 H45B 109.5
H45A C45 H45B 109.5
O11 C45 H45C 109.5
H45A C45 H45C 109.5
H45B C45 H45C 109.5

loop_
_geom_bond_atom_site_label_1
_geom_bond_atom_site_label_2
_geom_bond_distance
La O6 2.440(2)
La O8 2.448(3)
La O5 2.460(3)
La O7 2.475(3)
La O1 2.529(2)
La O9 2.532(3)
La O2 2.541(2)
La O3 2.684(2)
La O4 2.684(3)
La Zn 3.6174(7)
Zn O1 2.048(2)
Zn O2 2.057(3)
Zn N1 2.078(3)
Zn N2 2.084(3)
Zn O10 2.155(3)
O1 C1 1.317(4)
O2 C14 1.310(4)
O3 C2 1.382(4)
O3 C8 1.419(5)
O4 C15 1.390(5)
O4 C21 1.436(5)
N1 C7 1.274(5)
N1 C9 1.459(5)
N2 C20 1.281(5)
N2 C11 1.478(5)
C1 C6 1.404(5)
C1 C2 1.406(5)
C2 C3 1.378(5)
C3 C4 1.380(6)
C3 H3 0.9300
C4 C5 1.342(6)
C4 H4 0.9300
C5 C6 1.419(5)
C5 H5 0.9300
C6 C7 1.438(5)
C7 H7 0.9300
C8 H8A 0.9600
C8 H8B 0.9600
C8 H8C 0.9600
C9 C10 1.538(6)
C9 H9A 0.9700
C9 H9B 0.9700
C10 C12 1.530(6)
C10 C11 1.523(6)
C10 C13 1.522(6)
C11 H11A 0.9700
C11 H11B 0.9700
C12 H12A 0.9600
C12 H12B 0.9600
C12 H12C 0.9600
C13 H13A 0.9600
C13 H13B 0.9600
C13 H13C 0.9600
C14 C19 1.410(5)
C14 C15 1.399(6)
C15 C16 1.390(6)
C16 C17 1.382(7)
C16 H16 0.9300
C17 C18 1.345(7)
C17 H17 0.9300
C18 C19 1.402(6)
C18 H18 0.9300
C19 C20 1.433(6)
C20 H20 0.9300
C21 H21A 0.9600
C21 H21B 0.9600
C21 H21C 0.9600
O5 C22 1.259(5)
O6 C24 1.245(4)
C22 C23 1.378(6)
C22 C25 1.535(6)
C23 C24 1.381(6)
C23 H23 0.9300
C24 C29 1.541(5)
C25 C28 1.444(8)
C25 C27 1.454(7)
C25 C26 1.572(9)
C26 H26A 0.9600
C26 H26B 0.9600
C26 H26C 0.9600
C27 H27A 0.9600
C27 H27B 0.9600
C27 H27C 0.9600
C28 H28A 0.9600
C28 H28B 0.9600
C28 H28C 0.9600
C29 C31 1.481(7)
C29 C30 1.505(7)
C29 C32 1.559(8)
C30 H30A 0.9600
C30 H30B 0.9600
C30 H30C 0.9600
C31 H31A 0.9600
C31 H31B 0.9600
C31 H31C 0.9600
C32 H32A 0.9600
C32 H32B 0.9600
C32 H32C 0.9600
O7 C33 1.246(5)
O8 C35 1.267(5)
C33 C34 1.392(6)
C33 C36 1.533(5)
C34 C35 1.377(6)
C34 H34 0.9300
C35 C40 1.554(5)
C36 C37 1.472(7)
C36 C38 1.485(7)
C36 C39 1.569(8)
C37 H37A 0.9600
C37 H37B 0.9600
C37 H37C 0.9600
C38 H38A 0.9600
C38 H38B 0.9600
C38 H38C 0.9600
C39 H39A 0.9600
C39 H39B 0.9600
C39 H39C 0.9600
C40 C43 1.428(9)
C40 C43' 1.457(10)
C40 C41 1.487(10)
C40 C42' 1.506(10)
C40 C41' 1.597(10)
C40 C42 1.614(10)
C41 H41A 0.9600
C41 H41B 0.9600
C41 H41C 0.9600
C42 H42A 0.9600
C42 H42B 0.9600
C42 H42C 0.9600
C43 H43A 0.9600
C43 H43B 0.9600
C43 H43C 0.9600
C41' H41D 0.9600
C41' H41E 0.9600
C41' H41F 0.9600
C42' H42D 0.9600
C42' H42E 0.9600
C42' H42F 0.9600
C43' H43D 0.9600
C43' H43E 0.9600
C43' H43F 0.9600
O9 C44 1.249(6)
C44 O10 1.372(6)
C44 O11 1.340(6)
O11 C45 1.454(7)
C45 H45A 0.9600
C45 H45B 0.9600
C45 H45C 0.9600
